data_7153886
loop_
_publ_author_name
'Kavala, Miroslav'
'Brezov\'a, Vlasta'
'Svorc, Lubom\'ir'
'Vihonsk\'a, Zuzana'
'Olejn\'ikov\'a, Petra'
'Moncol, J\'an'
'Ko\<z\'i\<sek, Jozef'
'Herich, Peter'
'Szolcs\'anyi, Peter'

_publ_section_title
;
 Synthesis, physicochemical properties and antimicrobial activity of
 mono-/dinitroxyl amides.
;
_journal_issue 25
_journal_name_full 'Organic &amp; biomolecular chemistry'
_journal_page_first 4491
_journal_page_last 4502
_journal_paper_doi 10.1039/c4ob00302k
_journal_volume 12
_journal_year 2014
_chemical_formula_moiety 'C20 H34 F3 N3 O3, 0.5(C2 H6 O), 0.5(H2 O)'
_chemical_formula_sum 'C21 H38 F3 N3 O4'
_chemical_formula_weight 453.54
_chemical_name_systematic
;
N-(2,2,2-Trifluoroacetyl)-N,N-bis-
(1-oxo-2,2,6,6-tetramethylpiperidin-4-yl)-amine
1/2 ethanol hemihydrat
;
_space_group_crystal_system monoclinic
_space_group_IT_number 14
_space_group_name_Hall '-P 2ybc'
_space_group_name_H-M_alt 'P 1 21/c 1'
_symmetry_space_group_name_Hall '-P 2ybc'
_symmetry_space_group_name_H-M 'P 1 21/c 1'
_atom_sites_solution_hydrogens mixed
_audit_creation_method SHELXL-2013
_cell_angle_alpha 90
_cell_angle_beta 103.412(3)
_cell_angle_gamma 90
_cell_formula_units_Z 4
_cell_length_a 14.2418(4)
_cell_length_b 9.4098(2)
_cell_length_c 19.4980(6)
_cell_measurement_reflns_used 8000
_cell_measurement_temperature 293(2)
_cell_measurement_theta_max 23.6460
_cell_measurement_theta_min 3.5860
_cell_volume 2541.71(12)
_computing_cell_refinement
;
CrysAlisPro, Agilent Technologies,
Version 1.171.36.28 (release 01-02-2013 CrysAlis171 .NET)
(compiled Feb  1 2013,16:14:44)
;
_computing_data_collection
;
CrysAlisPro, Agilent Technologies,
Version 1.171.36.28 (release 01-02-2013 CrysAlis171 .NET)
(compiled Feb  1 2013,16:14:44)
;
_computing_data_reduction
;
CrysAlisPro, Agilent Technologies,
Version 1.171.36.28 (release 01-02-2013 CrysAlis171 .NET)
(compiled Feb  1 2013,16:14:44)
;
_computing_structure_refinement 'SHELXL-2013 (Sheldrick, 2008)'
_computing_structure_solution 'OLEX2.SOLVE (Dolomanov et al., 2009)'
_diffrn_ambient_temperature 293(2)
_diffrn_detector_area_resol_mean 8.4353
_diffrn_measured_fraction_theta_full 0.991
_diffrn_measured_fraction_theta_max 0.991
_diffrn_measurement_device_type 'Xcalibur, Sapphire2, large Be window'
_diffrn_radiation_monochromator graphite
_diffrn_radiation_source 'Enhance (Mo) X-ray Source'
_diffrn_radiation_type MoK\a
_diffrn_radiation_wavelength 0.71073
_diffrn_reflns_av_R_equivalents 0.0335
_diffrn_reflns_av_unetI/netI 0.0162
_diffrn_reflns_Laue_measured_fraction_full 0.991
_diffrn_reflns_Laue_measured_fraction_max 0.991
_diffrn_reflns_limit_h_max 16
_diffrn_reflns_limit_h_min -16
_diffrn_reflns_limit_k_max 10
_diffrn_reflns_limit_k_min -10
_diffrn_reflns_limit_l_max 22
_diffrn_reflns_limit_l_min -22
_diffrn_reflns_number 30132
_diffrn_reflns_point_group_measured_fraction_full 0.991
_diffrn_reflns_point_group_measured_fraction_max 0.991
_diffrn_reflns_theta_full 25.242
_diffrn_reflns_theta_max 25.242
_diffrn_reflns_theta_min 2.941
_exptl_absorpt_coefficient_mu 0.096
_exptl_absorpt_correction_T_max 0.971
_exptl_absorpt_correction_T_min 0.921
_exptl_absorpt_correction_type gaussian
_exptl_absorpt_process_details
;
CrysAlisPro, Agilent Technologies,
Version 1.171.36.28 (release 01-02-2013 CrysAlis171 .NET)
(compiled Feb  1 2013,16:14:44)
Numerical absorption correction based on gaussian integration over
            a multifaceted crystal model
;
_exptl_crystal_colour orange
_exptl_crystal_density_diffrn 1.185
_exptl_crystal_description needle
_exptl_crystal_F_000 976
_exptl_crystal_size_max 0.750
_exptl_crystal_size_mid 0.300
_exptl_crystal_size_min 0.210
_refine_diff_density_max 0.567
_refine_diff_density_min -0.371
_refine_diff_density_rms 0.046
_refine_ls_extinction_method none
_refine_ls_goodness_of_fit_ref 1.030
_refine_ls_hydrogen_treatment constr
_refine_ls_matrix_type full
_refine_ls_number_parameters 310
_refine_ls_number_reflns 4546
_refine_ls_number_restraints 154
_refine_ls_restrained_S_all 1.073
_refine_ls_R_factor_all 0.0681
_refine_ls_R_factor_gt 0.0573
_refine_ls_shift/su_max 0.000
_refine_ls_shift/su_mean 0.000
_refine_ls_structure_factor_coef Fsqd
_refine_ls_weighting_details 'w=1/[\s^2^(Fo^2^)+(0.1161P)^2^+0.6399P] where P=(Fo^2^+2Fc^2^)/3'
_refine_ls_weighting_scheme calc
_refine_ls_wR_factor_gt 0.1690
_refine_ls_wR_factor_ref 0.1837
_reflns_Friedel_coverage 0.000
_reflns_number_gt 3649
_reflns_number_total 4546
_reflns_threshold_expression 'I > 2\s(I)'
_cod_data_source_file c4ob00302k2.cif
_cod_data_source_block CCDC-953450
_cod_database_code 7153886
_shelx_space_group_comment
;
The symmetry employed for this shelxl refinement is uniquely defined
by the following loop, which should always be used as a source of
symmetry information in preference to the above space-group names.
They are only intended as comments.
;
_shelx_estimated_absorpt_t_min 0.932
_shelx_estimated_absorpt_t_max 0.980
_shelxl_version_number 2013-4

loop_
_space_group_symop_operation_xyz
'x, y, z'
'-x, y+1/2, -z+1/2'
'-x, -y, -z'
'x, -y-1/2, z-1/2'

loop_
_atom_site_label
_atom_site_type_symbol
_atom_site_fract_x
_atom_site_fract_y
_atom_site_fract_z
_atom_site_U_iso_or_equiv
_atom_site_adp_type
_atom_site_occupancy
_atom_site_site_symmetry_order
_atom_site_calc_flag
_atom_site_refinement_flags_posn
_atom_site_refinement_flags_adp
_atom_site_refinement_flags_occupancy
_atom_site_disorder_assembly
_atom_site_disorder_group
O1 O 0.21828(15) -0.3267(2) 0.49372(10) 0.0866(6) Uani 1 1 d . . . . .
O2 O 0.12515(14) 0.2527(2) 0.85976(10) 0.0855(6) Uani 1 1 d . . . . .
O3 O 0.44580(12) 0.30743(19) 0.72642(9) 0.0724(5) Uani 1 1 d D . . . .
N1 N 0.24595(13) -0.22122(18) 0.53507(10) 0.0553(5) Uani 1 1 d . . . . .
N2 N 0.17991(13) 0.23048(19) 0.81716(9) 0.0554(5) Uani 1 1 d . . . . .
N3 N 0.34962(11) 0.13083(17) 0.66888(8) 0.0465(4) Uani 1 1 d D . . . .
C1 C 0.32679(16) -0.2509(2) 0.59717(12) 0.0559(6) Uani 1 1 d . . . . .
C2 C 0.33439(15) -0.1300(2) 0.65011(11) 0.0497(5) Uani 1 1 d . . . . .
H2A H 0.2815 -0.1371 0.6736 0.060 Uiso 1 1 calc R U . . .
H2B H 0.3942 -0.1396 0.6857 0.060 Uiso 1 1 calc R U . . .
C3 C 0.33172(13) 0.0153(2) 0.61580(10) 0.0429(5) Uani 1 1 d . . . . .
H3 H 0.3836 0.0184 0.5904 0.052 Uiso 1 1 calc R U . . .
C4 C 0.23684(14) 0.0337(2) 0.56209(10) 0.0482(5) Uani 1 1 d . . . . .
H4A H 0.2348 0.1277 0.5413 0.058 Uiso 1 1 calc R U . . .
H4B H 0.1842 0.0271 0.5858 0.058 Uiso 1 1 calc R U . . .
C5 C 0.22249(15) -0.0774(2) 0.50368(11) 0.0526(5) Uani 1 1 d . . . . .
C6 C 0.42007(19) -0.2714(3) 0.57233(17) 0.0827(8) Uani 1 1 d . . . . .
H6A H 0.4099 -0.3411 0.5354 0.124 Uiso 1 1 calc R U . . .
H6B H 0.4703 -0.3031 0.6111 0.124 Uiso 1 1 calc R U . . .
H6C H 0.4386 -0.1828 0.5549 0.124 Uiso 1 1 calc R U . . .
C7 C 0.3035(3) -0.3877(3) 0.63172(17) 0.0878(9) Uani 1 1 d . . . . .
H7A H 0.2438 -0.3766 0.6459 0.132 Uiso 1 1 calc R U . . .
H7B H 0.3544 -0.4081 0.6723 0.132 Uiso 1 1 calc R U . . .
H7C H 0.2978 -0.4646 0.5987 0.132 Uiso 1 1 calc R U . . .
C8 C 0.11684(18) -0.0778(3) 0.46375(14) 0.0796(8) Uani 1 1 d . . . . .
H8A H 0.1086 -0.1412 0.4243 0.119 Uiso 1 1 calc R U . . .
H8B H 0.0981 0.0165 0.4472 0.119 Uiso 1 1 calc R U . . .
H8C H 0.0773 -0.1088 0.4946 0.119 Uiso 1 1 calc R U . . .
C9 C 0.2857(2) -0.0477(3) 0.45136(12) 0.0739(7) Uani 1 1 d . . . . .
H9A H 0.3518 -0.0379 0.4766 0.111 Uiso 1 1 calc R U . . .
H9B H 0.2647 0.0386 0.4261 0.111 Uiso 1 1 calc R U . . .
H9C H 0.2801 -0.1251 0.4186 0.111 Uiso 1 1 calc R U . . .
C10 C 0.24643(16) 0.1063(2) 0.83483(11) 0.0537(5) Uani 1 1 d . . . . .
C11 C 0.32267(15) 0.1148(2) 0.79113(11) 0.0515(5) Uani 1 1 d . . . . .
H11A H 0.3686 0.1890 0.8102 0.062 Uiso 1 1 calc R U . . .
H11B H 0.3575 0.0255 0.7951 0.062 Uiso 1 1 calc R U . . .
C12 C 0.27919(13) 0.1453(2) 0.71421(10) 0.0439(5) Uani 1 1 d . . . . .
H12 H 0.2283 0.0748 0.6979 0.053 Uiso 1 1 calc R U . . .
C13 C 0.23108(15) 0.2901(2) 0.70808(11) 0.0493(5) Uani 1 1 d . . . . .
H13A H 0.2062 0.3125 0.6586 0.059 Uiso 1 1 calc R U . . .
H13B H 0.2788 0.3614 0.7279 0.059 Uiso 1 1 calc R U . . .
C14 C 0.14856(15) 0.2963(2) 0.74599(11) 0.0525(5) Uani 1 1 d . . . . .
C15 C 0.2971(2) 0.1166(3) 0.91323(12) 0.0755(7) Uani 1 1 d . . . . .
H15A H 0.3309 0.2054 0.9220 0.113 Uiso 1 1 calc R U . . .
H15B H 0.3421 0.0396 0.9255 0.113 Uiso 1 1 calc R U . . .
H15C H 0.2499 0.1111 0.9412 0.113 Uiso 1 1 calc R U . . .
C16 C 0.1882(2) -0.0318(3) 0.82137(15) 0.0738(7) Uani 1 1 d . . . . .
H16A H 0.1375 -0.0293 0.8463 0.111 Uiso 1 1 calc R U . . .
H16B H 0.2299 -0.1111 0.8376 0.111 Uiso 1 1 calc R U . . .
H16C H 0.1606 -0.0417 0.7718 0.111 Uiso 1 1 calc R U . . .
C17 C 0.05837(17) 0.2202(3) 0.70444(15) 0.0729(7) Uani 1 1 d . . . . .
H17A H 0.0739 0.1230 0.6968 0.109 Uiso 1 1 calc R U . . .
H17B H 0.0356 0.2665 0.6598 0.109 Uiso 1 1 calc R U . . .
H17C H 0.0090 0.2232 0.7306 0.109 Uiso 1 1 calc R U . . .
C18 C 0.1242(2) 0.4507(3) 0.75633(15) 0.0748(7) Uani 1 1 d . . . . .
H18A H 0.0721 0.4554 0.7799 0.112 Uiso 1 1 calc R U . . .
H18B H 0.1051 0.4966 0.7113 0.112 Uiso 1 1 calc R U . . .
H18C H 0.1798 0.4978 0.7843 0.112 Uiso 1 1 calc R U . . .
C19 C 0.42779(16) 0.2152(2) 0.68144(12) 0.0573(6) Uani 1 1 d D . . . .
C20A C 0.5076(4) 0.1850(6) 0.6411(3) 0.0766(14) Uani 0.669(8) 1 d D U P A 1
F1A F 0.5428(4) 0.0517(5) 0.6482(3) 0.0906(12) Uani 0.669(8) 1 d D U P A 1
F2A F 0.5830(3) 0.2701(6) 0.6629(3) 0.1130(17) Uani 0.669(8) 1 d D U P A 1
F3A F 0.4752(4) 0.2076(6) 0.5705(2) 0.0942(13) Uani 0.669(8) 1 d D U P A 1
C20B C 0.4881(7) 0.2181(11) 0.6266(5) 0.0766(14) Uani 0.331(8) 1 d D U P A 2
F1B F 0.5394(8) 0.0977(11) 0.6290(6) 0.0906(12) Uani 0.331(8) 1 d D U P A 2
F2B F 0.5475(7) 0.3299(11) 0.6385(6) 0.1130(17) Uani 0.331(8) 1 d D U P A 2
F3B F 0.4353(7) 0.2349(13) 0.5596(4) 0.0942(13) Uani 0.331(8) 1 d D U P A 2
O1W O 0.0759(2) -0.1788(5) 0.6440(2) 0.0873(11) Uani 0.5 1 d D U P B -1
H1WA H 0.0734 -0.2179 0.6060 0.131 Uiso 0.5 1 d DR U P B -1
H1WB H 0.0285 -0.1962 0.6597 0.131 Uiso 0.5 1 d DR U P B -1
O1S O 0.0841(8) 0.5461(14) 0.5636(5) 0.244(5) Uani 0.5 1 d G U P B -1
H1S H 0.0747 0.6042 0.5926 0.366 Uiso 0.5 1 calc R U P B -1
C1S C -0.0059(9) 0.510(3) 0.5168(15) 0.307(11) Uani 0.5 1 d G U P B -1
H1SA H -0.0384 0.5953 0.4956 0.368 Uiso 0.5 1 calc R U P B -1
H1SB H -0.0474 0.4621 0.5425 0.368 Uiso 0.5 1 calc R U P B -1
C2S C 0.015(2) 0.413(3) 0.4602(12) 0.307(11) Uani 0.5 1 d G U P B -1
H2SA H -0.0440 0.3873 0.4281 0.460 Uiso 0.5 1 calc R U P B -1
H2SB H 0.0473 0.3289 0.4817 0.460 Uiso 0.5 1 calc R U P B -1
H2SC H 0.0563 0.4616 0.4351 0.460 Uiso 0.5 1 calc R U P B -1

loop_
_atom_site_aniso_label
_atom_site_aniso_U_11
_atom_site_aniso_U_22
_atom_site_aniso_U_33
_atom_site_aniso_U_23
_atom_site_aniso_U_13
_atom_site_aniso_U_12
O1 0.1018(14) 0.0637(11) 0.0858(12) -0.0299(9) 0.0043(11) -0.0125(10)
O2 0.0924(13) 0.1021(14) 0.0750(12) 0.0082(10) 0.0461(11) 0.0255(11)
O3 0.0645(10) 0.0794(11) 0.0734(11) -0.0267(9) 0.0165(8) -0.0293(8)
N1 0.0577(11) 0.0466(10) 0.0582(11) -0.0125(8) 0.0065(8) -0.0075(8)
N2 0.0589(11) 0.0601(11) 0.0502(10) 0.0020(8) 0.0187(9) 0.0067(8)
N3 0.0437(9) 0.0495(9) 0.0469(9) -0.0084(7) 0.0120(7) -0.0104(7)
C1 0.0572(13) 0.0442(11) 0.0634(13) -0.0001(10) 0.0078(10) 0.0038(9)
C2 0.0485(11) 0.0508(11) 0.0468(11) 0.0025(9) 0.0048(9) 0.0024(9)
C3 0.0412(10) 0.0460(10) 0.0417(10) -0.0032(8) 0.0099(8) -0.0059(8)
C4 0.0495(11) 0.0460(11) 0.0458(11) 0.0015(8) 0.0043(9) 0.0005(9)
C5 0.0520(12) 0.0567(12) 0.0444(11) -0.0032(9) 0.0015(9) -0.0018(9)
C6 0.0664(16) 0.0850(18) 0.096(2) -0.0157(15) 0.0182(14) 0.0211(13)
C7 0.118(2) 0.0472(13) 0.094(2) 0.0101(13) 0.0177(18) 0.0031(14)
C8 0.0623(15) 0.0955(19) 0.0667(15) -0.0102(14) -0.0145(12) -0.0009(13)
C9 0.0894(18) 0.0846(17) 0.0493(13) -0.0011(12) 0.0193(12) -0.0074(14)
C10 0.0593(12) 0.0541(12) 0.0479(11) 0.0069(9) 0.0128(10) 0.0054(10)
C11 0.0499(11) 0.0524(12) 0.0498(11) 0.0040(9) 0.0070(9) 0.0064(9)
C12 0.0416(10) 0.0456(10) 0.0442(10) -0.0022(8) 0.0093(8) -0.0050(8)
C13 0.0528(11) 0.0463(11) 0.0467(11) 0.0036(8) 0.0071(9) -0.0006(9)
C14 0.0518(12) 0.0524(12) 0.0514(12) 0.0029(9) 0.0082(9) 0.0069(9)
C15 0.0895(18) 0.0879(19) 0.0485(13) 0.0127(12) 0.0145(13) 0.0139(14)
C16 0.0868(18) 0.0597(14) 0.0792(17) 0.0108(12) 0.0277(14) -0.0070(13)
C17 0.0491(13) 0.0864(18) 0.0784(16) -0.0036(14) 0.0050(12) -0.0029(12)
C18 0.0841(18) 0.0632(15) 0.0779(17) 0.0021(12) 0.0207(14) 0.0222(13)
C19 0.0533(12) 0.0632(14) 0.0552(13) -0.0099(11) 0.0122(10) -0.0195(10)
C20A 0.067(2) 0.085(3) 0.082(3) -0.024(2) 0.028(2) -0.038(2)
F1A 0.0599(10) 0.114(3) 0.106(3) -0.014(2) 0.0364(17) -0.0095(18)
F2A 0.077(3) 0.128(3) 0.148(4) -0.055(3) 0.055(2) -0.060(2)
F3A 0.098(3) 0.117(3) 0.0818(17) -0.0037(15) 0.048(2) -0.035(3)
C20B 0.067(2) 0.085(3) 0.082(3) -0.024(2) 0.028(2) -0.038(2)
F1B 0.0599(10) 0.114(3) 0.106(3) -0.014(2) 0.0364(17) -0.0095(18)
F2B 0.077(3) 0.128(3) 0.148(4) -0.055(3) 0.055(2) -0.060(2)
F3B 0.098(3) 0.117(3) 0.0818(17) -0.0037(15) 0.048(2) -0.035(3)
O1W 0.0560(19) 0.114(3) 0.096(3) -0.002(2) 0.0255(19) -0.0121(19)
O1S 0.219(9) 0.329(14) 0.176(7) -0.015(8) 0.031(7) -0.137(10)
C1S 0.244(11) 0.37(3) 0.32(2) -0.138(16) 0.095(14) -0.211(17)
C2S 0.244(11) 0.37(3) 0.32(2) -0.138(16) 0.095(14) -0.211(17)

loop_
_atom_type_symbol
_atom_type_description
_atom_type_scat_dispersion_real
_atom_type_scat_dispersion_imag
_atom_type_scat_source
C C 0.0033 0.0016 'International Tables Vol C Tables 4.2.6.8 and 6.1.1.4'
H H 0.0000 0.0000 'International Tables Vol C Tables 4.2.6.8 and 6.1.1.4'
N N 0.0061 0.0033 'International Tables Vol C Tables 4.2.6.8 and 6.1.1.4'
O O 0.0106 0.0060 'International Tables Vol C Tables 4.2.6.8 and 6.1.1.4'
F F 0.0171 0.0103 'International Tables Vol C Tables 4.2.6.8 and 6.1.1.4'

loop_
_geom_angle_atom_site_label_1
_geom_angle_atom_site_label_2
_geom_angle_atom_site_label_3
_geom_angle
O1 N1 C5 115.96(18)
O1 N1 C1 115.62(18)
C5 N1 C1 124.11(16)
O2 N2 C14 116.08(17)
O2 N2 C10 115.29(17)
C14 N2 C10 125.24(16)
C19 N3 C3 124.20(16)
C19 N3 C12 118.81(16)
C3 N3 C12 116.83(14)
N1 C1 C2 109.29(16)
N1 C1 C7 108.1(2)
C2 C1 C7 108.7(2)
N1 C1 C6 109.3(2)
C2 C1 C6 112.24(19)
C7 C1 C6 109.1(2)
C3 C2 C1 112.56(17)
C3 C2 H2A 109.1
C1 C2 H2A 109.1
C3 C2 H2B 109.1
C1 C2 H2B 109.1
H2A C2 H2B 107.8
N3 C3 C4 112.37(15)
N3 C3 C2 111.72(15)
C4 C3 C2 109.53(16)
N3 C3 H3 107.7
C4 C3 H3 107.7
C2 C3 H3 107.7
C3 C4 C5 112.43(16)
C3 C4 H4A 109.1
C5 C4 H4A 109.1
C3 C4 H4B 109.1
C5 C4 H4B 109.1
H4A C4 H4B 107.8
N1 C5 C4 109.72(16)
N1 C5 C8 107.94(19)
C4 C5 C8 109.17(19)
N1 C5 C9 109.17(19)
C4 C5 C9 111.96(18)
C8 C5 C9 108.8(2)
C1 C6 H6A 109.5
C1 C6 H6B 109.5
H6A C6 H6B 109.5
C1 C6 H6C 109.5
H6A C6 H6C 109.5
H6B C6 H6C 109.5
C1 C7 H7A 109.5
C1 C7 H7B 109.5
H7A C7 H7B 109.5
C1 C7 H7C 109.5
H7A C7 H7C 109.5
H7B C7 H7C 109.5
C5 C8 H8A 109.5
C5 C8 H8B 109.5
H8A C8 H8B 109.5
C5 C8 H8C 109.5
H8A C8 H8C 109.5
H8B C8 H8C 109.5
C5 C9 H9A 109.5
C5 C9 H9B 109.5
H9A C9 H9B 109.5
C5 C9 H9C 109.5
H9A C9 H9C 109.5
H9B C9 H9C 109.5
N2 C10 C11 108.96(16)
N2 C10 C16 109.57(19)
C11 C10 C16 112.04(18)
N2 C10 C15 107.86(18)
C11 C10 C15 108.74(19)
C16 C10 C15 109.6(2)
C12 C11 C10 112.47(16)
C12 C11 H11A 109.1
C10 C11 H11A 109.1
C12 C11 H11B 109.1
C10 C11 H11B 109.1
H11A C11 H11B 107.8
N3 C12 C11 113.22(15)
N3 C12 C13 112.92(16)
C11 C12 C13 108.81(16)
N3 C12 H12 107.2
C11 C12 H12 107.2
C13 C12 H12 107.2
C12 C13 C14 112.34(16)
C12 C13 H13A 109.1
C14 C13 H13A 109.1
C12 C13 H13B 109.1
C14 C13 H13B 109.1
H13A C13 H13B 107.9
N2 C14 C18 107.61(18)
N2 C14 C13 109.68(16)
C18 C14 C13 109.04(19)
N2 C14 C17 109.39(19)
C18 C14 C17 109.2(2)
C13 C14 C17 111.82(19)
C10 C15 H15A 109.5
C10 C15 H15B 109.5
H15A C15 H15B 109.5
C10 C15 H15C 109.5
H15A C15 H15C 109.5
H15B C15 H15C 109.5
C10 C16 H16A 109.5
C10 C16 H16B 109.5
H16A C16 H16B 109.5
C10 C16 H16C 109.5
H16A C16 H16C 109.5
H16B C16 H16C 109.5
C14 C17 H17A 109.5
C14 C17 H17B 109.5
H17A C17 H17B 109.5
C14 C17 H17C 109.5
H17A C17 H17C 109.5
H17B C17 H17C 109.5
C14 C18 H18A 109.5
C14 C18 H18B 109.5
H18A C18 H18B 109.5
C14 C18 H18C 109.5
H18A C18 H18C 109.5
H18B C18 H18C 109.5
O3 C19 N3 125.4(2)
O3 C19 C20B 115.7(4)
N3 C19 C20B 117.6(4)
O3 C19 C20A 116.0(2)
N3 C19 C20A 118.3(2)
F2A C20A F1A 106.0(4)
F2A C20A F3A 106.8(4)
F1A C20A F3A 106.3(4)
F2A C20A C19 111.1(4)
F1A C20A C19 114.7(4)
F3A C20A C19 111.5(4)
F2B C20B F1B 110.0(8)
F2B C20B F3B 105.3(8)
F1B C20B F3B 107.9(8)
F2B C20B C19 109.3(7)
F1B C20B C19 110.6(7)
F3B C20B C19 113.7(7)
H1WA O1W H1WB 112.5
C1S O1S H1S 109.5
O1S C1S C2S 107.8
O1S C1S H1SA 110.1
C2S C1S H1SA 110.1
O1S C1S H1SB 110.1
C2S C1S H1SB 110.1
H1SA C1S H1SB 108.5
C1S C2S H2SA 109.5
C1S C2S H2SB 109.5
H2SA C2S H2SB 109.5
C1S C2S H2SC 109.5
H2SA C2S H2SC 109.5
H2SB C2S H2SC 109.5

loop_
_geom_bond_atom_site_label_1
_geom_bond_atom_site_label_2
_geom_bond_distance
O1 N1 1.282(2)
O2 N2 1.282(2)
O3 C19 1.218(3)
N1 C5 1.491(3)
N1 C1 1.491(3)
N2 C14 1.490(3)
N2 C10 1.493(3)
N3 C19 1.342(3)
N3 C3 1.482(2)
N3 C12 1.489(2)
C1 C2 1.523(3)
C1 C7 1.524(3)
C1 C6 1.528(3)
C2 C3 1.519(3)
C2 H2A 0.9700
C2 H2B 0.9700
C3 C4 1.515(3)
C3 H3 0.9800
C4 C5 1.524(3)
C4 H4A 0.9700
C4 H4B 0.9700
C5 C8 1.525(3)
C5 C9 1.534(3)
C6 H6A 0.9600
C6 H6B 0.9600
C6 H6C 0.9600
C7 H7A 0.9600
C7 H7B 0.9600
C7 H7C 0.9600
C8 H8A 0.9600
C8 H8B 0.9600
C8 H8C 0.9600
C9 H9A 0.9600
C9 H9B 0.9600
C9 H9C 0.9600
C10 C11 1.530(3)
C10 C16 1.532(3)
C10 C15 1.535(3)
C11 C12 1.511(3)
C11 H11A 0.9700
C11 H11B 0.9700
C12 C13 1.518(3)
C12 H12 0.9800
C13 C14 1.528(3)
C13 H13A 0.9700
C13 H13B 0.9700
C14 C18 1.518(3)
C14 C17 1.529(3)
C15 H15A 0.9600
C15 H15B 0.9600
C15 H15C 0.9600
C16 H16A 0.9600
C16 H16B 0.9600
C16 H16C 0.9600
C17 H17A 0.9600
C17 H17B 0.9600
C17 H17C 0.9600
C18 H18A 0.9600
C18 H18B 0.9600
C18 H18C 0.9600
C19 C20B 1.519(7)
C19 C20A 1.551(5)
C20A F2A 1.328(5)
C20A F1A 1.346(5)
C20A F3A 1.363(5)
C20B F2B 1.336(8)
C20B F1B 1.343(8)
C20B F3B 1.357(8)
O1W H1WA 0.8201
O1W H1WB 0.8198
O1S C1S 1.4301
O1S H1S 0.8200
C1S C2S 1.5150
C1S H1SA 0.9700
C1S H1SB 0.9700
C2S H2SA 0.9600
C2S H2SB 0.9600
C2S H2SC 0.9600

loop_
_geom_hbond_atom_site_label_D
_geom_hbond_atom_site_label_H
_geom_hbond_atom_site_label_A
_geom_hbond_distance_DH
_geom_hbond_distance_HA
_geom_hbond_distance_DA
_geom_hbond_angle_DHA
_geom_hbond_site_symmetry_A
C2 H2B O3 0.97 2.56 3.528(3) 174 2_646
C3 H3 F1A 0.98 2.31 2.944(5) 122 .
C3 H3 F3A 0.98 2.29 3.011(5) 129 .
C3 H3 F1B 0.98 2.30 3.010(11) 129 .
C3 H3 F3B 0.98 2.29 2.897(11) 119 .
C7 H7A O1S 0.96 2.57 3.162(11) 120 1_545
C11 H11A O3 0.97 2.44 2.997(3) 116 .
C11 H11B F2A 0.97 2.62 3.545(5) 161 2_646
C11 H11B F2B 0.97 2.47 3.362(7) 154 2_646
C13 H13B O3 0.97 2.44 3.000(3) 117 .
O1W H1WA O1S 0.82 2.39 3.042(13) 138 1_545
O1W H1WB O2 0.82 2.19 2.919(4) 149 2_546
O1S H1S O1W 0.82 2.27 3.042(13) 157 1_565

loop_
_geom_torsion_atom_site_label_1
_geom_torsion_atom_site_label_2
_geom_torsion_atom_site_label_3
_geom_torsion_atom_site_label_4
_geom_torsion
O1 N1 C1 C2 -165.79(19)
C5 N1 C1 C2 38.5(3)
O1 N1 C1 C7 -47.7(3)
C5 N1 C1 C7 156.6(2)
O1 N1 C1 C6 71.0(2)
C5 N1 C1 C6 -84.7(2)
N1 C1 C2 C3 -47.5(2)
C7 C1 C2 C3 -165.29(19)
C6 C1 C2 C3 73.9(2)
C19 N3 C3 C4 -122.7(2)
C12 N3 C3 C4 62.0(2)
C19 N3 C3 C2 113.7(2)
C12 N3 C3 C2 -61.6(2)
C1 C2 C3 N3 -173.93(16)
C1 C2 C3 C4 60.9(2)
N3 C3 C4 C5 174.84(16)
C2 C3 C4 C5 -60.4(2)
O1 N1 C5 C4 166.11(18)
C1 N1 C5 C4 -38.3(3)
O1 N1 C5 C8 47.3(3)
C1 N1 C5 C8 -157.1(2)
O1 N1 C5 C9 -70.9(2)
C1 N1 C5 C9 84.8(2)
C3 C4 C5 N1 46.9(2)
C3 C4 C5 C8 165.0(2)
C3 C4 C5 C9 -74.5(2)
O2 N2 C10 C11 -166.32(19)
C14 N2 C10 C11 35.4(3)
O2 N2 C10 C16 70.8(2)
C14 N2 C10 C16 -87.5(2)
O2 N2 C10 C15 -48.4(3)
C14 N2 C10 C15 153.3(2)
N2 C10 C11 C12 -47.2(2)
C16 C10 C11 C12 74.2(2)
C15 C10 C11 C12 -164.54(19)
C19 N3 C12 C11 -61.0(2)
C3 N3 C12 C11 114.53(18)
C19 N3 C12 C13 63.2(2)
C3 N3 C12 C13 -121.26(18)
C10 C11 C12 N3 -170.67(16)
C10 C11 C12 C13 62.9(2)
N3 C12 C13 C14 171.43(15)
C11 C12 C13 C14 -62.0(2)
O2 N2 C14 C18 48.5(3)
C10 N2 C14 C18 -153.4(2)
O2 N2 C14 C13 166.94(19)
C10 N2 C14 C13 -34.9(3)
O2 N2 C14 C17 -70.1(2)
C10 N2 C14 C17 88.1(2)
C12 C13 C14 N2 45.8(2)
C12 C13 C14 C18 163.43(18)
C12 C13 C14 C17 -75.7(2)
C3 N3 C19 O3 -177.3(2)
C12 N3 C19 O3 -2.1(3)
C3 N3 C19 C20B 16.1(6)
C12 N3 C19 C20B -168.7(5)
C3 N3 C19 C20A -3.7(4)
C12 N3 C19 C20A 171.5(3)
O3 C19 C20A F2A -1.1(5)
N3 C19 C20A F2A -175.3(4)
C20B C19 C20A F2A 92.2(17)
O3 C19 C20A F1A 119.0(4)
N3 C19 C20A F1A -55.2(5)
C20B C19 C20A F1A -147.7(19)
O3 C19 C20A F3A -120.1(4)
N3 C19 C20A F3A 65.6(5)
C20B C19 C20A F3A -26.8(15)
O3 C19 C20B F2B -2.7(9)
N3 C19 C20B F2B 165.2(6)
C20A C19 C20B F2B -97.9(18)
O3 C19 C20B F1B 118.4(7)
N3 C19 C20B F1B -73.6(8)
C20A C19 C20B F1B 23.3(14)
O3 C19 C20B F3B -120.0(7)
N3 C19 C20B F3B 47.9(9)
C20A C19 C20B F3B 145(2)
